data_7023402
loop_
_publ_author_name
'Welby, Christine E.'
'Gilmartin, Luke'
'Marriott, Ryan R.'
'Zahid, Adam'
'Rice, Craig R.'
'Gibson, Elizabeth A.'
'Elliott, Paul I. P.'

_publ_section_title
;
 Luminescent biscyclometalated arylpyridine iridium(III) complexes with
 4,4'-bi-1,2,3-triazolyl ancillary ligands.
;
_journal_issue 37
_journal_name_full 'Dalton transactions (Cambridge, England : 2003)'
_journal_page_first 13527
_journal_page_last 13536
_journal_paper_doi 10.1039/c3dt51284c
_journal_volume 42
_journal_year 2013
_chemical_formula_sum 'C40 H28 F10 Ir N8 P'
_chemical_formula_weight 1033.87
_chemical_name_common MeCN_Et2O
_space_group_crystal_system monoclinic
_space_group_IT_number 15
_space_group_name_Hall '-C 2yc'
_space_group_name_H-M_alt 'C 1 2/c 1'
_symmetry_space_group_name_Hall '-C 2yc'
_symmetry_space_group_name_H-M 'C 1 2/c 1'
_atom_sites_solution_hydrogens geom
_atom_sites_solution_primary direct
_atom_sites_solution_secondary difmap
_cell_angle_alpha 90
_cell_angle_beta 109.7140(10)
_cell_angle_gamma 90
_cell_formula_units_Z 4
_cell_length_a 16.7186(6)
_cell_length_b 26.4926(9)
_cell_length_c 9.3340(3)
_cell_measurement_reflns_used 9942
_cell_measurement_temperature 150.(2)
_cell_measurement_theta_max 35.3363
_cell_measurement_theta_min 2.5883
_cell_volume 3891.9(2)
_computing_cell_refinement 'SAINT V7.68A (Bruker AXS, 2009)'
_computing_data_collection 'Bruker Instrument Service v2011.6.0.0'
_computing_data_reduction 'SAINT V7.68A (Bruker AXS, 2009)'
_computing_structure_refinement 'SHELXL-97 (Sheldrick, 2008)'
_computing_structure_solution 'SHELXS-97 (Sheldrick, 2008)'
_diffrn_ambient_temperature 150.(2)
_diffrn_detector_area_resol_mean 8.3333
_diffrn_measured_fraction_theta_full 0.996
_diffrn_measured_fraction_theta_max 0.996
_diffrn_radiation_wavelength 0.71073
_diffrn_reflns_av_R_equivalents 0.0295
_diffrn_reflns_av_sigmaI/netI 0.0278
_diffrn_reflns_limit_h_max 27
_diffrn_reflns_limit_h_min -26
_diffrn_reflns_limit_k_max 43
_diffrn_reflns_limit_k_min -43
_diffrn_reflns_limit_l_max 15
_diffrn_reflns_limit_l_min -15
_diffrn_reflns_number 36360
_diffrn_reflns_theta_full 35.63
_diffrn_reflns_theta_max 35.63
_diffrn_reflns_theta_min 2.37
_exptl_absorpt_coefficient_mu 3.562
_exptl_absorpt_correction_T_max 0.72
_exptl_absorpt_correction_T_min 0.58
_exptl_absorpt_correction_type multi-scan
_exptl_absorpt_process_details 'SADABS V2008/1 (Bruker AXS)'
_exptl_crystal_colour yellow
_exptl_crystal_density_diffrn 1.764
_exptl_crystal_density_method 'not measured'
_exptl_crystal_description block
_exptl_crystal_F_000 2024
_exptl_crystal_size_max 0.340
_exptl_crystal_size_mid 0.200
_exptl_crystal_size_min 0.100
_refine_diff_density_max 2.124
_refine_diff_density_min -0.987
_refine_ls_extinction_method none
_refine_ls_goodness_of_fit_ref 1.040
_refine_ls_hydrogen_treatment constr
_refine_ls_matrix_type full
_refine_ls_number_parameters 272
_refine_ls_number_reflns 8969
_refine_ls_number_restraints 0
_refine_ls_restrained_S_all 1.040
_refine_ls_R_factor_all 0.0291
_refine_ls_R_factor_gt 0.0222
_refine_ls_shift/su_max 0.001
_refine_ls_shift/su_mean 0.000
_refine_ls_structure_factor_coef Fsqd
_refine_ls_weighting_details 'calc w=1/[\s^2^(Fo^2^)+(0.0251P)^2^+1.9130P] where P=(Fo^2^+2Fc^2^)/3'
_refine_ls_weighting_scheme calc
_refine_ls_wR_factor_gt 0.0496
_refine_ls_wR_factor_ref 0.0524
_reflns_number_gt 8008
_reflns_number_total 8969
_reflns_threshold_expression >2sigma(I)
_cod_data_source_file c3dt51284c.txt
_cod_data_source_block I
_cod_database_code 7023402

loop_
_space_group_symop_operation_xyz
'x, y, z'
'-x, y, -z+1/2'
'x+1/2, y+1/2, z'
'-x+1/2, y+1/2, -z+1/2'
'-x, -y, -z'
'x, -y, z-1/2'
'-x+1/2, -y+1/2, -z'
'x+1/2, -y+1/2, z-1/2'

loop_
_atom_site_type_symbol
_atom_site_label
_atom_site_fract_x
_atom_site_fract_y
_atom_site_fract_z
_atom_site_U_iso_or_equiv
_atom_site_adp_type
_atom_site_calc_flag
_atom_site_refinement_flags
_atom_site_occupancy
Ir Ir1 0.5 0.278352(3) 0.75 0.01734(2) Uani d S 1
P P1 0.5 0.43439(2) 0.25 0.03086(13) Uani d S 1
F F1 0.37236(10) 0.13962(5) 1.03934(15) 0.0517(3) Uani d . 1
F F2 0.24287(8) 0.15450(5) 0.51316(15) 0.0419(3) Uani d . 1
F F3 0.45016(10) 0.39149(5) 0.13507(15) 0.0556(4) Uani d . 1
F F4 0.42969(13) 0.43444(8) 0.3283(2) 0.0827(6) Uani d . 1
F F5 0.44924(12) 0.47683(5) 0.13446(17) 0.0643(5) Uani d . 1
N N4 0.42121(8) 0.27221(5) 0.52915(16) 0.0210(2) Uani d . 1
N N5 0.56997(8) 0.34252(5) 0.71378(15) 0.0192(2) Uani d . 1
N N6 0.63947(8) 0.34794(5) 0.67821(15) 0.0208(2) Uani d . 1
N N7 0.65158(8) 0.39771(5) 0.67468(15) 0.0216(2) Uani d . 1
C C1 0.42286(10) 0.22359(5) 0.77478(19) 0.0210(2) Uani d . 1
C C2 0.42569(11) 0.20011(7) 0.9109(2) 0.0279(3) Uani d . 1
H H2 0.4664 0.2101 1.0051 0.033 Uiso calc R 1
C C3 0.36823(13) 0.16217(7) 0.9055(2) 0.0340(4) Uani d . 1
C C4 0.30740(13) 0.14560(7) 0.7746(2) 0.0358(4) Uani d . 1
H H4 0.2691 0.1192 0.7754 0.043 Uiso calc R 1
C C5 0.30480(11) 0.16940(7) 0.6416(2) 0.0299(3) Uani d . 1
C C6 0.36080(10) 0.20790(6) 0.63704(19) 0.0235(3) Uani d . 1
C C7 0.36136(10) 0.23479(6) 0.49983(19) 0.0230(3) Uani d . 1
C C8 0.31014(12) 0.22463(7) 0.3505(2) 0.0312(3) Uani d . 1
H H8 0.2678 0.1992 0.3303 0.037 Uiso calc R 1
C C9 0.32113(14) 0.25166(8) 0.2322(2) 0.0379(4) Uani d . 1
H H9 0.2875 0.2442 0.1301 0.045 Uiso calc R 1
C C10 0.38143(14) 0.28971(8) 0.2628(2) 0.0352(4) Uani d . 1
H H10 0.3896 0.3088 0.1826 0.042 Uiso calc R 1
C C11 0.42938(11) 0.29918(7) 0.41250(19) 0.0269(3) Uani d . 1
H H11 0.4698 0.3258 0.4342 0.032 Uiso calc R 1
C C12 0.53858(9) 0.38879(5) 0.73173(17) 0.0196(2) Uani d . 1
C C13 0.59131(10) 0.42459(6) 0.70627(19) 0.0237(3) Uani d . 1
H H13 0.5865 0.4603 0.7101 0.028 Uiso calc R 1
C C14 0.72439(11) 0.41747(7) 0.6368(2) 0.0283(3) Uani d . 1
H H14A 0.7043 0.4438 0.5576 0.034 Uiso calc R 1
H H14B 0.7497 0.3899 0.5949 0.034 Uiso calc R 1
C C15 0.79118(10) 0.43949(7) 0.7745(2) 0.0270(3) Uani d . 1
C C16 0.85879(13) 0.41022(9) 0.8616(3) 0.0437(5) Uani d . 1
H H16 0.8648 0.3765 0.8324 0.052 Uiso calc R 1
C C17 0.91776(17) 0.43047(13) 0.9920(4) 0.0657(8) Uani d . 1
H H17 0.9636 0.4103 1.0531 0.079 Uiso calc R 1
C C18 0.90991(19) 0.47981(13) 1.0331(3) 0.0644(8) Uani d . 1
H H18 0.9502 0.4935 1.1226 0.077 Uiso calc R 1
C C19 0.84432(17) 0.50901(11) 0.9454(3) 0.0564(7) Uani d . 1
H H19 0.8394 0.543 0.9735 0.068 Uiso calc R 1
C C20 0.78499(13) 0.48910(8) 0.8155(3) 0.0409(5) Uani d . 1
H H20 0.7398 0.5097 0.7543 0.049 Uiso calc R 1

loop_
_atom_site_aniso_label
_atom_site_aniso_U_11
_atom_site_aniso_U_22
_atom_site_aniso_U_33
_atom_site_aniso_U_12
_atom_site_aniso_U_13
_atom_site_aniso_U_23
Ir1 0.01524(3) 0.01616(3) 0.02018(4) 0 0.00539(3) 0
P1 0.0448(4) 0.0206(3) 0.0251(3) 0 0.0091(3) 0
F1 0.0640(9) 0.0532(8) 0.0441(7) -0.0227(7) 0.0266(7) 0.0093(6)
F2 0.0334(6) 0.0426(7) 0.0446(7) -0.0188(5) 0.0063(5) -0.0063(5)
F3 0.0792(11) 0.0310(6) 0.0377(7) -0.0026(6) -0.0051(7) -0.0065(5)
F4 0.0819(13) 0.1013(15) 0.0859(13) -0.0011(11) 0.0561(12) -0.0083(11)
F5 0.0976(13) 0.0303(6) 0.0452(8) 0.0169(7) -0.0020(8) 0.0035(6)
N4 0.0188(5) 0.0209(6) 0.0221(5) 0.0005(4) 0.0053(5) -0.0002(4)
N5 0.0142(5) 0.0208(5) 0.0215(5) 0.0008(4) 0.0046(4) 0.0008(4)
N6 0.0156(5) 0.0230(6) 0.0236(6) 0.0009(4) 0.0065(5) 0.0011(4)
N7 0.0171(5) 0.0237(6) 0.0246(6) -0.0028(4) 0.0078(5) -0.0007(5)
C1 0.0195(6) 0.0184(6) 0.0263(7) -0.0005(5) 0.0093(5) -0.0009(5)
C2 0.0286(8) 0.0277(8) 0.0294(8) -0.0055(6) 0.0124(7) 0.0015(6)
C3 0.0389(9) 0.0311(8) 0.0375(9) -0.0071(7) 0.0200(8) 0.0047(7)
C4 0.0345(9) 0.0302(8) 0.0470(11) -0.0111(7) 0.0195(9) 0.0006(8)
C5 0.0248(7) 0.0266(8) 0.0380(9) -0.0075(6) 0.0102(7) -0.0050(7)
C6 0.0211(7) 0.0202(6) 0.0295(7) -0.0023(5) 0.0089(6) -0.0013(5)
C7 0.0189(6) 0.0220(6) 0.0260(7) -0.0009(5) 0.0049(6) -0.0024(5)
C8 0.0268(8) 0.0300(8) 0.0301(8) -0.0037(6) 0.0008(7) -0.0035(6)
C9 0.0382(10) 0.0405(10) 0.0253(8) -0.0017(8) -0.0018(7) -0.0017(7)
C10 0.0386(10) 0.0383(10) 0.0257(8) -0.0002(8) 0.0068(7) 0.0060(7)
C11 0.0272(8) 0.0266(7) 0.0254(7) -0.0008(6) 0.0071(6) 0.0043(6)
C12 0.0159(5) 0.0188(6) 0.0244(6) 0.0007(4) 0.0073(5) 0.0001(5)
C13 0.0222(7) 0.0195(6) 0.0322(8) -0.0017(5) 0.0127(6) -0.0012(5)
C14 0.0221(7) 0.0353(9) 0.0314(8) -0.0069(6) 0.0141(6) -0.0014(6)
C15 0.0213(7) 0.0299(8) 0.0335(8) -0.0064(6) 0.0141(6) -0.0023(6)
C16 0.0289(9) 0.0380(10) 0.0573(13) -0.0015(8) 0.0056(9) 0.0034(10)
C17 0.0368(13) 0.078(2) 0.0635(17) -0.0086(13) -0.0076(12) 0.0130(15)
C18 0.0508(15) 0.089(2) 0.0470(14) -0.0297(15) 0.0080(12) -0.0213(14)
C19 0.0487(14) 0.0568(15) 0.0695(17) -0.0200(11) 0.0276(13) -0.0320(13)
C20 0.0320(9) 0.0329(9) 0.0600(13) -0.0036(7) 0.0185(10) -0.0100(9)

loop_
_atom_type_symbol
_atom_type_description
_atom_type_scat_dispersion_real
_atom_type_scat_dispersion_imag
_atom_type_scat_source
C C 0.0033 0.0016 'International Tables Vol C Tables 4.2.6.8 and 6.1.1.4'
H H 0.0000 0.0000 'International Tables Vol C Tables 4.2.6.8 and 6.1.1.4'
N N 0.0061 0.0033 'International Tables Vol C Tables 4.2.6.8 and 6.1.1.4'
F F 0.0171 0.0103 'International Tables Vol C Tables 4.2.6.8 and 6.1.1.4'
P P 0.1023 0.0942 'International Tables Vol C Tables 4.2.6.8 and 6.1.1.4'
Ir Ir -1.4442 7.9887 'International Tables Vol C Tables 4.2.6.8 and 6.1.1.4'

loop_
_geom_angle_atom_site_label_1
_geom_angle_atom_site_label_2
_geom_angle_atom_site_label_3
_geom_angle_site_symmetry_1
_geom_angle_site_symmetry_3
_geom_angle
C1 Ir1 C1 2_656 . 87.33(8)
C1 Ir1 N4 2_656 2_656 80.68(6)
C1 Ir1 N4 . 2_656 92.68(6)
C1 Ir1 N4 2_656 . 92.68(6)
C1 Ir1 N4 . . 80.68(6)
N4 Ir1 N4 2_656 . 170.87(7)
C1 Ir1 N5 2_656 . 98.54(5)
C1 Ir1 N5 . . 173.40(5)
N4 Ir1 N5 2_656 . 91.25(5)
N4 Ir1 N5 . . 95.96(5)
C1 Ir1 N5 2_656 2_656 173.40(5)
C1 Ir1 N5 . 2_656 98.54(5)
N4 Ir1 N5 2_656 2_656 95.96(5)
N4 Ir1 N5 . 2_656 91.25(5)
N5 Ir1 N5 . 2_656 75.77(6)
F4 P1 F4 2_655 . 179.89(16)
F4 P1 F5 2_655 2_655 90.17(11)
F4 P1 F5 . 2_655 89.75(10)
F4 P1 F5 2_655 . 89.75(10)
F4 P1 F5 . . 90.17(11)
F5 P1 F5 2_655 . 90.03(11)
F4 P1 F3 2_655 . 89.47(10)
F4 P1 F3 . . 90.60(10)
F5 P1 F3 2_655 . 179.32(10)
F5 P1 F3 . . 90.55(7)
F4 P1 F3 2_655 2_655 90.60(10)
F4 P1 F3 . 2_655 89.47(10)
F5 P1 F3 2_655 2_655 90.55(7)
F5 P1 F3 . 2_655 179.32(9)
F3 P1 F3 . 2_655 88.88(10)
C11 N4 C7 . . 119.28(14)
C11 N4 Ir1 . . 124.49(11)
C7 N4 Ir1 . . 115.98(11)
N6 N5 C12 . . 109.92(12)
N6 N5 Ir1 . . 134.13(10)
C12 N5 Ir1 . . 115.95(9)
N5 N6 N7 . . 105.50(11)
N6 N7 C13 . . 112.71(12)
N6 N7 C14 . . 120.07(13)
C13 N7 C14 . . 127.22(14)
C2 C1 C6 . . 118.92(14)
C2 C1 Ir1 . . 126.82(12)
C6 C1 Ir1 . . 114.25(11)
C3 C2 C1 . . 118.68(17)
C3 C2 H2 . . 120.7
C1 C2 H2 . . 120.7
F1 C3 C4 . . 117.95(16)
F1 C3 C2 . . 117.74(18)
C4 C3 C2 . . 124.31(17)
C3 C4 C5 . . 116.36(16)
C3 C4 H4 . . 121.8
C5 C4 H4 . . 121.8
F2 C5 C4 . . 116.53(15)
F2 C5 C6 . . 120.48(16)
C4 C5 C6 . . 122.96(17)
C5 C6 C1 . . 118.75(15)
C5 C6 C7 . . 125.70(16)
C1 C6 C7 . . 115.55(13)
N4 C7 C8 . . 120.06(15)
N4 C7 C6 . . 113.35(14)
C8 C7 C6 . . 126.56(15)
C9 C8 C7 . . 119.82(17)
C9 C8 H8 . . 120.1
C7 C8 H8 . . 120.1
C8 C9 C10 . . 119.80(17)
C8 C9 H9 . . 120.1
C10 C9 H9 . . 120.1
C11 C10 C9 . . 118.35(17)
C11 C10 H10 . . 120.8
C9 C10 H10 . . 120.8
N4 C11 C10 . . 122.65(17)
N4 C11 H11 . . 118.7
C10 C11 H11 . . 118.7
N5 C12 C13 . . 107.68(12)
N5 C12 C12 . 2_656 116.15(8)
C13 C12 C12 . 2_656 136.16(9)
N7 C13 C12 . . 104.19(13)
N7 C13 H13 . . 127.9
C12 C13 H13 . . 127.9
N7 C14 C15 . . 111.59(13)
N7 C14 H14A . . 109.3
C15 C14 H14A . . 109.3
N7 C14 H14B . . 109.3
C15 C14 H14B . . 109.3
H14A C14 H14B . . 108.0
C20 C15 C16 . . 119.45(19)
C20 C15 C14 . . 120.07(18)
C16 C15 C14 . . 120.48(17)
C15 C16 C17 . . 119.7(2)
C15 C16 H16 . . 120.2
C17 C16 H16 . . 120.2
C18 C17 C16 . . 120.2(3)
C18 C17 H17 . . 119.9
C16 C17 H17 . . 119.9
C19 C18 C17 . . 120.1(2)
C19 C18 H18 . . 119.9
C17 C18 H18 . . 119.9
C18 C19 C20 . . 120.1(2)
C18 C19 H19 . . 119.9
C20 C19 H19 . . 119.9
C15 C20 C19 . . 120.4(2)
C15 C20 H20 . . 119.8
C19 C20 H20 . . 119.8

loop_
_geom_bond_atom_site_label_1
_geom_bond_atom_site_label_2
_geom_bond_site_symmetry_2
_geom_bond_distance
Ir1 C1 2_656 2.0057(14)
Ir1 C1 . 2.0057(14)
Ir1 N4 2_656 2.0443(14)
Ir1 N4 . 2.0443(14)
Ir1 N5 . 2.1540(12)
Ir1 N5 2_656 2.1540(12)
P1 F4 2_655 1.5799(16)
P1 F4 . 1.5799(16)
P1 F5 2_655 1.5907(14)
P1 F5 . 1.5907(14)
P1 F3 . 1.5917(13)
P1 F3 2_655 1.5917(13)
F1 C3 . 1.365(2)
F2 C5 . 1.352(2)
N4 C11 . 1.347(2)
N4 C7 . 1.369(2)
N5 N6 . 1.3195(16)
N5 C12 . 1.3659(18)
N6 N7 . 1.3360(18)
N7 C13 . 1.3452(19)
N7 C14 . 1.4733(19)
C1 C2 . 1.401(2)
C1 C6 . 1.415(2)
C2 C3 . 1.379(2)
C2 H2 . 0.95
C3 C4 . 1.372(3)
C4 C5 . 1.379(3)
C4 H4 . 0.95
C5 C6 . 1.395(2)
C6 C7 . 1.468(2)
C7 C8 . 1.394(2)
C8 C9 . 1.380(3)
C8 H8 . 0.95
C9 C10 . 1.386(3)
C9 H9 . 0.95
C10 C11 . 1.379(3)
C10 H10 . 0.95
C11 H11 . 0.95
C12 C13 . 1.369(2)
C12 C12 2_656 1.441(3)
C13 H13 . 0.95
C14 C15 . 1.506(3)
C14 H14A . 0.99
C14 H14B . 0.99
C15 C20 . 1.383(3)
C15 C16 . 1.386(3)
C16 C17 . 1.390(4)
C16 H16 . 0.95
C17 C18 . 1.381(4)
C17 H17 . 0.95
C18 C19 . 1.366(4)
C18 H18 . 0.95
C19 C20 . 1.386(3)
C19 H19 . 0.95
C20 H20 . 0.95
